data_1540211
loop_
_publ_author_name
'Katano, S.'
'Matsumoto, T.'
'Hatano, T.'
'Matsushita, A.'
'Funahashi, S.'

_publ_section_title
;
 Crystal structure, magnetism, and superconductivity of Y Ba2 (Cu.85
 Fe.15) O7.2
;
_journal_name_full 'Physical Review, Serie 3. B - Condensed Matter (18,1978-)'
_journal_page_first 2009
_journal_page_last 2016
_journal_volume 41
_journal_year 1990
_chemical_formula_sum 'Ba2 Cu2.55 Fe0.45 O7.2 Y'
_chemical_name_systematic 'Y Ba2 (Cu.85 Fe.15)3 O7.2'
_space_group_IT_number 123
_symmetry_space_group_name_Hall '-P 4 2'
_symmetry_space_group_name_H-M 'P 4/m m m'
_cell_angle_alpha 90
_cell_angle_beta 90
_cell_angle_gamma 90
_cell_formula_units_Z 1
_cell_length_a 3.8814
_cell_length_b 3.8814
_cell_length_c 11.695
_cell_volume 176.188
_citation_journal_id_ASTM PRBMDO
_cod_data_source_file Katano_PRBMDO_1990_1882.cif
_cod_data_source_block Ba2Cu2.55Fe0.45O7.2Y1
_cod_original_cell_volume 176.1883
_cod_original_formula_sum 'Ba2 Cu2.55 Fe0.45 O7.2 Y1'
_cod_database_code 1540211

loop_
_symmetry_equiv_pos_as_xyz
x,y,z
-y,x,z
-x,-y,z
y,-x,z
x,-y,-z
y,x,-z
-x,y,-z
-y,-x,-z
-x,-y,-z
y,-x,-z
x,y,-z
-y,x,-z
-x,y,z
-y,-x,z
x,-y,z
y,x,z

loop_
_atom_site_label
_atom_site_type_symbol
_atom_site_fract_x
_atom_site_fract_y
_atom_site_fract_z
_atom_site_occupancy
_atom_site_U_iso_or_equiv
Ba1 Ba+2 0.5 0.5 0.1851 1 0.0
Cu2 Cu+2 0 0 0.3567 0.93 0.0
Cu1 Cu+2 0 0 0 0.68 0.0
O1 O-2 0.5 0 0 0.59 0.0
Fe1 Fe+3 0 0 0 0.32 0.0
O3 O-2 0.5 0 0.3783 1 0.0
Fe2 Fe+3 0 0 0.3567 0.07 0.0
Y1 Y+3 0.5 0.5 0.5 1 0.0
O2 O-2 0 0 0.1581 1 0.0
